data_4316192
loop_
_publ_author_name
'Emma L. Whitelaw'
'Matthew D. Jones'
'Mary F. Mahon'

_publ_contact_author
;       Matthew D Jones
        University of Bath
        Department of Chemistry
        Bath, BA2 7AY
        United Kingdom
;
_publ_contact_author_email mj205@bath.ac.uk
_publ_contact_author_fax '# 44 1225 82 6231'
_publ_contact_author_phone '# 44 1225 38 4908'
_publ_section_title
;
 Group 4 Salalen Complexes and Their Application for the Ring-Opening
 Polymerization of rac-Lactide
;
_journal_name_full 'Inorganic Chemistry'
_journal_page_first 7176
_journal_page_last 7181
_journal_paper_doi 10.1021/ic1010488
_journal_volume 49
_journal_year 2010
_chemical_formula_moiety 'C39 H64 N2 O4 Ti '
_chemical_formula_sum 'C39 H64 N2 O4 Ti'
_chemical_formula_weight 672.82
_chemical_name_systematic
; 
 ? 
;
_space_group_IT_number 14
_symmetry_cell_setting monoclinic
_symmetry_space_group_name_Hall '-P 2ybc'
_symmetry_space_group_name_H-M 'P 1 21/c 1'
_atom_sites_solution_hydrogens geom
_atom_sites_solution_primary direct
_atom_sites_solution_secondary difmap
_audit_creation_method SHELXL-97
_cell_angle_alpha 90
_cell_angle_beta 114.4370(10)
_cell_angle_gamma 90
_cell_formula_units_Z 4
_cell_length_a 14.5370(3)
_cell_length_b 20.9780(4)
_cell_length_c 14.0970(2)
_cell_measurement_reflns_used 42590
_cell_measurement_temperature 150(2)
_cell_measurement_theta_max 26.02
_cell_measurement_theta_min 3.51
_cell_volume 3913.86(13)
_computing_cell_refinement 'HKL Scalepack (Otwinski & Minor, 1997)'
_computing_data_collection 'Collect (Nonius BV, 1997-2000)'
_computing_data_reduction 'HKL Denzo & Scalepack (Otwinski & Minor 1997)'
_computing_molecular_graphics 'Ortep-3 for Windows (Farrugia, 1997)'
_computing_publication_material 'WinGX publication routines (Farrugia, 1999)'
_computing_structure_refinement 'SHELXL-97 (Sheldrick, 1997)'
_computing_structure_solution
; 
 SIR97- Altomare A., Burla M.C., Camalli M., Cascarano G.L., Giacovazzo C. , 
 Guagliardi A., Moliterni A.G.G., Polidori G.,Spagna R. 
 (1999) J. Appl. Cryst. 32, 115-119.
;
_diffrn_ambient_temperature 150(2)
_diffrn_measured_fraction_theta_full 0.995
_diffrn_measured_fraction_theta_max 0.995
_diffrn_measurement_device_type 'nonius kappa ccd'
_diffrn_measurement_method ccd
_diffrn_radiation_monochromator graphite
_diffrn_radiation_source 'fine-focus sealed tube'
_diffrn_radiation_type MoK\a
_diffrn_radiation_wavelength 0.71073
_diffrn_reflns_av_R_equivalents 0.0767
_diffrn_reflns_av_sigmaI/netI 0.0414
_diffrn_reflns_limit_h_max 17
_diffrn_reflns_limit_h_min -17
_diffrn_reflns_limit_k_max 25
_diffrn_reflns_limit_k_min -25
_diffrn_reflns_limit_l_max 17
_diffrn_reflns_limit_l_min -17
_diffrn_reflns_number 51088
_diffrn_reflns_theta_full 26.01
_diffrn_reflns_theta_max 26.01
_diffrn_reflns_theta_min 3.72
_exptl_absorpt_coefficient_mu 0.257
_exptl_absorpt_correction_type none
_exptl_crystal_colour yellow
_exptl_crystal_density_diffrn 1.142
_exptl_crystal_density_method 'not measured'
_exptl_crystal_description block
_exptl_crystal_F_000 1464
_exptl_crystal_size_max 0.20
_exptl_crystal_size_mid 0.20
_exptl_crystal_size_min 0.15
_refine_diff_density_max 0.237
_refine_diff_density_min -0.379
_refine_diff_density_rms 0.046
_refine_ls_extinction_method none
_refine_ls_goodness_of_fit_ref 1.000
_refine_ls_hydrogen_treatment mixed
_refine_ls_matrix_type full
_refine_ls_number_parameters 466
_refine_ls_number_reflns 7670
_refine_ls_number_restraints 0
_refine_ls_restrained_S_all 1.000
_refine_ls_R_factor_all 0.0651
_refine_ls_R_factor_gt 0.0408
_refine_ls_shift/su_max 0.001
_refine_ls_shift/su_mean 0.000
_refine_ls_structure_factor_coef Fsqd
_refine_ls_weighting_details 'calc w=1/[\s^2^(Fo^2^)+(0.0510P)^2^+2.0584P] where P=(Fo^2^+2Fc^2^)/3'
_refine_ls_weighting_scheme calc
_refine_ls_wR_factor_gt 0.0960
_refine_ls_wR_factor_ref 0.1105
_reflns_number_gt 5818
_reflns_number_total 7670
_reflns_threshold_expression >2sigma(I)
_cod_data_source_file ic1010488_si_002_1.cif
_cod_data_source_block Ti(1)(OiPr)2
_cod_original_cell_volume 3913.86(12)
_cod_database_code 4316192

loop_
_symmetry_equiv_pos_as_xyz
'x, y, z'
'-x, y+1/2, -z+1/2'
'-x, -y, -z'
'x, -y-1/2, z-1/2'

loop_
_atom_site_label
_atom_site_type_symbol
_atom_site_fract_x
_atom_site_fract_y
_atom_site_fract_z
_atom_site_U_iso_or_equiv
_atom_site_adp_type
_atom_site_occupancy
_atom_site_symmetry_multiplicity
_atom_site_calc_flag
_atom_site_refinement_flags
_atom_site_disorder_assembly
_atom_site_disorder_group
Ti1 Ti 0.82804(2) 0.148357(15) 0.81378(3) 0.02144(10) Uani 1 1 d . . .
O1 O 0.83885(10) 0.22901(6) 0.76792(10) 0.0268(3) Uani 1 1 d . . .
N1 N 0.83303(11) 0.06016(7) 0.89984(12) 0.0244(3) Uani 1 1 d . . .
C1 C 0.63142(14) 0.15910(9) 0.85508(16) 0.0290(4) Uani 1 1 d . . .
H1 H 0.6475 0.1378 0.9236 0.035 Uiso 1 1 calc R . .
O2 O 0.72282(9) 0.17118(6) 0.84566(10) 0.0266(3) Uani 1 1 d . . .
N2 N 0.93908(12) 0.16925(7) 0.98324(12) 0.0255(3) Uani 1 1 d . . .
C2 C 0.56436(16) 0.11509(12) 0.76896(18) 0.0431(6) Uani 1 1 d . . .
H2A H 0.5468 0.1357 0.7013 0.065 Uiso 1 1 calc R . .
H2B H 0.5025 0.1059 0.7783 0.065 Uiso 1 1 calc R . .
H2C H 0.6004 0.0752 0.7716 0.065 Uiso 1 1 calc R . .
O3 O 0.74995(9) 0.09721(6) 0.69644(9) 0.0240(3) Uani 1 1 d . . .
C3 C 0.57960(18) 0.22221(11) 0.8538(2) 0.0461(6) Uani 1 1 d . . .
H3A H 0.6247 0.2492 0.9109 0.069 Uiso 1 1 calc R . .
H3B H 0.5171 0.2144 0.8625 0.069 Uiso 1 1 calc R . .
H3C H 0.5637 0.2438 0.7872 0.069 Uiso 1 1 calc R . .
O4 O 0.95115(9) 0.12069(6) 0.80389(10) 0.0259(3) Uani 1 1 d . . .
C4 C 0.78008(16) 0.28472(9) 0.75804(17) 0.0348(5) Uani 1 1 d . . .
H4 H 0.7537 0.2838 0.8132 0.042 Uiso 1 1 calc R . .
C5 C 0.69164(19) 0.28494(14) 0.6533(2) 0.0573(7) Uani 1 1 d . . .
H5A H 0.7163 0.2837 0.5983 0.086 Uiso 1 1 calc R . .
H5B H 0.6518 0.3238 0.6460 0.086 Uiso 1 1 calc R . .
H5C H 0.6493 0.2475 0.6473 0.086 Uiso 1 1 calc R . .
C6 C 0.8476(2) 0.34291(10) 0.7758(2) 0.0541(7) Uani 1 1 d . . .
H6A H 0.9013 0.3416 0.8465 0.081 Uiso 1 1 calc R . .
H6B H 0.8073 0.3817 0.7672 0.081 Uiso 1 1 calc R . .
H6C H 0.8777 0.3430 0.7251 0.081 Uiso 1 1 calc R . .
C7 C 0.74319(13) 0.03559(9) 0.67241(14) 0.0225(4) Uani 1 1 d . . .
C8 C 0.70130(13) 0.01549(9) 0.56658(14) 0.0249(4) Uani 1 1 d . . .
C9 C 0.70434(14) -0.04924(9) 0.54727(15) 0.0289(4) Uani 1 1 d . . .
H9 H 0.6786 -0.0626 0.4766 0.035 Uiso 1 1 calc R . .
C10 C 0.74256(14) -0.09647(9) 0.62440(15) 0.0292(4) Uani 1 1 d . A .
C11 C 0.77509(14) -0.07621(9) 0.72617(16) 0.0284(4) Uani 1 1 d . . .
H11 H 0.7973 -0.1069 0.7806 0.034 Uiso 1 1 calc R . .
C12 C 0.77631(14) -0.01143(9) 0.75148(15) 0.0252(4) Uani 1 1 d . . .
C13 C 0.65636(15) 0.06372(10) 0.47699(15) 0.0296(4) Uani 1 1 d . . .
C14 C 0.73842(17) 0.10986(11) 0.47742(17) 0.0396(5) Uani 1 1 d . . .
H14A H 0.7661 0.1333 0.5434 0.059 Uiso 1 1 calc R . .
H14B H 0.7090 0.1400 0.4195 0.059 Uiso 1 1 calc R . .
H14C H 0.7926 0.0857 0.4696 0.059 Uiso 1 1 calc R . .
C15 C 0.57052(15) 0.10115(11) 0.48806(17) 0.0362(5) Uani 1 1 d . . .
H15A H 0.5173 0.0716 0.4853 0.054 Uiso 1 1 calc R . .
H15B H 0.5425 0.1320 0.4310 0.054 Uiso 1 1 calc R . .
H15C H 0.5969 0.1238 0.5549 0.054 Uiso 1 1 calc R . .
C16 C 0.61131(19) 0.03062(12) 0.37033(16) 0.0457(6) Uani 1 1 d . . .
H16A H 0.6643 0.0065 0.3602 0.069 Uiso 1 1 calc R . .
H16B H 0.5834 0.0627 0.3153 0.069 Uiso 1 1 calc R . .
H16C H 0.5575 0.0015 0.3674 0.069 Uiso 1 1 calc R . .
C17 C 0.74987(16) -0.16610(10) 0.59557(18) 0.0370(5) Uani 1 1 d . . .
C18 C 0.8121(5) -0.1673(2) 0.5260(6) 0.0741(17) Uani 0.60 1 d P A 1
H18A H 0.8196 -0.2115 0.5076 0.111 Uiso 0.60 1 calc PR A 1
H18B H 0.8791 -0.1487 0.5652 0.111 Uiso 0.60 1 calc PR A 1
H18C H 0.7762 -0.1426 0.4623 0.111 Uiso 0.60 1 calc PR A 1
C19 C 0.7995(6) -0.2092(2) 0.6847(4) 0.080(2) Uani 0.60 1 d P A 1
H19A H 0.7617 -0.2093 0.7283 0.120 Uiso 0.60 1 calc PR A 1
H19B H 0.8687 -0.1944 0.7259 0.120 Uiso 0.60 1 calc PR A 1
H19C H 0.8013 -0.2524 0.6592 0.120 Uiso 0.60 1 calc PR A 1
C20 C 0.6457(4) -0.1912(3) 0.5276(7) 0.081(3) Uani 0.60 1 d P A 1
H20A H 0.6150 -0.1645 0.4653 0.122 Uiso 0.60 1 calc PR A 1
H20B H 0.6034 -0.1903 0.5666 0.122 Uiso 0.60 1 calc PR A 1
H20C H 0.6512 -0.2352 0.5068 0.122 Uiso 0.60 1 calc PR A 1
C21 C 0.81278(14) 0.00400(9) 0.86129(15) 0.0254(4) Uani 1 1 d . . .
H21 H 0.8197(15) -0.0320(10) 0.9053(16) 0.028(5) Uiso 1 1 d . . .
C22 C 0.86751(15) 0.06856(10) 1.01264(14) 0.0286(4) Uani 1 1 d . . .
H22A H 0.8839 0.0268 1.0486 0.034 Uiso 1 1 calc R . .
H22B H 0.8145 0.0895 1.0286 0.034 Uiso 1 1 calc R . .
C23 C 0.96085(15) 0.11009(9) 1.04715(15) 0.0281(4) Uani 1 1 d . . .
H23A H 0.9831 0.1214 1.1215 0.034 Uiso 1 1 calc R . .
H23B H 1.0162 0.0862 1.0396 0.034 Uiso 1 1 calc R . .
C24 C 0.89604(15) 0.21848(10) 1.02913(16) 0.0318(5) Uani 1 1 d . . .
H24A H 0.8333 0.2024 1.0306 0.048 Uiso 1 1 calc R . .
H24B H 0.8817 0.2573 0.9868 0.048 Uiso 1 1 calc R . .
H24C H 0.9447 0.2281 1.1003 0.048 Uiso 1 1 calc R . .
C25 C 1.03511(14) 0.19620(9) 0.98510(15) 0.0274(4) Uani 1 1 d . . .
H25A H 1.0775 0.2104 1.0570 0.033 Uiso 1 1 calc R . .
H25B H 1.0182 0.2344 0.9399 0.033 Uiso 1 1 calc R . .
C26 C 1.09722(14) 0.15198(9) 0.95059(15) 0.0259(4) Uani 1 1 d . . .
C27 C 1.05148(14) 0.11971(9) 0.85508(15) 0.0253(4) Uani 1 1 d . . .
C28 C 1.11383(14) 0.08760(9) 0.81452(15) 0.0268(4) Uani 1 1 d . . .
C29 C 1.21707(14) 0.08451(9) 0.87840(16) 0.0303(4) Uani 1 1 d . . .
H29 H 1.2587 0.0618 0.8529 0.036 Uiso 1 1 calc R . .
C30 C 1.26356(14) 0.11214(9) 0.97649(16) 0.0301(4) Uani 1 1 d . . .
C31 C 1.20123(14) 0.14748(9) 1.01033(15) 0.0278(4) Uani 1 1 d . . .
H31 H 1.2303 0.1689 1.0755 0.033 Uiso 1 1 calc R . .
C32 C 1.07012(15) 0.06117(10) 0.70294(16) 0.0316(4) Uani 1 1 d . . .
C33 C 1.01811(18) 0.11620(12) 0.62722(17) 0.0419(5) Uani 1 1 d . . .
H33A H 0.9642 0.1341 0.6438 0.063 Uiso 1 1 calc R . .
H33B H 0.9892 0.1001 0.5556 0.063 Uiso 1 1 calc R . .
H33C H 1.0679 0.1495 0.6342 0.063 Uiso 1 1 calc R . .
C34 C 0.99500(17) 0.00721(11) 0.69081(18) 0.0401(5) Uani 1 1 d . . .
H34A H 1.0302 -0.0282 0.7367 0.060 Uiso 1 1 calc R . .
H34B H 0.9655 -0.0075 0.6183 0.060 Uiso 1 1 calc R . .
H34C H 0.9412 0.0229 0.7096 0.060 Uiso 1 1 calc R . .
C35 C 1.15313(17) 0.03480(12) 0.67272(18) 0.0411(5) Uani 1 1 d . . .
H35A H 1.2017 0.0687 0.6788 0.062 Uiso 1 1 calc R . .
H35B H 1.1225 0.0193 0.6007 0.062 Uiso 1 1 calc R . .
H35C H 1.1881 -0.0004 0.7194 0.062 Uiso 1 1 calc R . .
C36 C 1.37747(15) 0.10318(10) 1.04111(17) 0.0355(5) Uani 1 1 d . . .
C37 C 1.41544(16) 0.14050(12) 1.14324(19) 0.0461(6) Uani 1 1 d . . .
H37A H 1.3823 0.1245 1.1866 0.069 Uiso 1 1 calc R . .
H37B H 1.3996 0.1858 1.1283 0.069 Uiso 1 1 calc R . .
H37C H 1.4887 0.1351 1.1804 0.069 Uiso 1 1 calc R . .
C38 C 1.39973(17) 0.03231(12) 1.0668(2) 0.0521(7) Uani 1 1 d . . .
H38A H 1.3641 0.0177 1.1085 0.078 Uiso 1 1 calc R . .
H38B H 1.4726 0.0262 1.1063 0.078 Uiso 1 1 calc R . .
H38C H 1.3767 0.0077 1.0019 0.078 Uiso 1 1 calc R . .
C39 C 1.43580(17) 0.12551(13) 0.9776(2) 0.0510(6) Uani 1 1 d . . .
H39A H 1.5079 0.1165 1.0167 0.077 Uiso 1 1 calc R . .
H39B H 1.4260 0.1715 0.9649 0.077 Uiso 1 1 calc R . .
H39C H 1.4106 0.1028 0.9109 0.077 Uiso 1 1 calc R . .
C18A C 0.8582(5) -0.1848(4) 0.6424(9) 0.084(3) Uani 0.40 1 d P A 2
H18D H 0.8638 -0.2311 0.6372 0.125 Uiso 0.40 1 calc PR A 2
H18E H 0.8890 -0.1721 0.7158 0.125 Uiso 0.40 1 calc PR A 2
H18F H 0.8933 -0.1635 0.6050 0.125 Uiso 0.40 1 calc PR A 2
C19A C 0.7030(8) -0.2090(3) 0.6618(9) 0.081(3) Uani 0.40 1 d P A 2
H19D H 0.6318 -0.1978 0.6408 0.122 Uiso 0.40 1 calc PR A 2
H19E H 0.7408 -0.2006 0.7364 0.122 Uiso 0.40 1 calc PR A 2
H19F H 0.7084 -0.2543 0.6478 0.122 Uiso 0.40 1 calc PR A 2
C20A C 0.6943(11) -0.1821(4) 0.4888(7) 0.109(5) Uani 0.40 1 d P A 2
H20D H 0.7215 -0.1585 0.4461 0.164 Uiso 0.40 1 calc PR A 2
H20E H 0.6231 -0.1708 0.4675 0.164 Uiso 0.40 1 calc PR A 2
H20F H 0.7000 -0.2280 0.4792 0.164 Uiso 0.40 1 calc PR A 2

loop_
_atom_site_aniso_label
_atom_site_aniso_U_11
_atom_site_aniso_U_22
_atom_site_aniso_U_33
_atom_site_aniso_U_23
_atom_site_aniso_U_13
_atom_site_aniso_U_12
Ti1 0.02251(17) 0.01881(17) 0.02356(18) 0.00036(13) 0.01008(13) 0.00088(13)
O1 0.0315(7) 0.0203(7) 0.0327(7) 0.0016(5) 0.0172(6) 0.0024(5)
N1 0.0260(8) 0.0243(8) 0.0236(8) 0.0013(6) 0.0109(7) -0.0004(6)
C1 0.0270(10) 0.0325(11) 0.0322(11) 0.0032(8) 0.0170(8) 0.0001(8)
O2 0.0249(7) 0.0268(7) 0.0305(7) -0.0003(6) 0.0137(6) 0.0006(5)
N2 0.0273(8) 0.0234(8) 0.0269(8) -0.0009(6) 0.0125(7) -0.0002(6)
C2 0.0325(11) 0.0517(15) 0.0465(14) -0.0059(11) 0.0177(10) -0.0091(10)
O3 0.0267(6) 0.0196(7) 0.0251(7) 0.0007(5) 0.0100(5) 0.0010(5)
C3 0.0424(13) 0.0409(13) 0.0689(16) 0.0069(12) 0.0368(12) 0.0101(10)
O4 0.0224(6) 0.0271(7) 0.0279(7) -0.0007(5) 0.0101(5) 0.0021(5)
C4 0.0483(12) 0.0224(10) 0.0449(13) 0.0071(9) 0.0305(10) 0.0101(9)
C5 0.0473(14) 0.0722(19) 0.0580(16) 0.0300(14) 0.0274(13) 0.0253(13)
C6 0.0861(19) 0.0214(12) 0.0786(19) -0.0013(11) 0.0578(16) -0.0021(12)
C7 0.0206(9) 0.0201(9) 0.0277(10) -0.0004(7) 0.0109(8) -0.0002(7)
C8 0.0221(9) 0.0254(10) 0.0269(10) 0.0009(8) 0.0097(8) 0.0011(7)
C9 0.0280(10) 0.0282(11) 0.0280(10) -0.0043(8) 0.0091(8) -0.0002(8)
C10 0.0272(10) 0.0234(10) 0.0346(11) -0.0037(8) 0.0104(8) -0.0002(8)
C11 0.0302(10) 0.0219(10) 0.0321(11) 0.0033(8) 0.0118(8) 0.0003(8)
C12 0.0243(9) 0.0223(10) 0.0291(10) 0.0006(8) 0.0113(8) 0.0004(7)
C13 0.0333(10) 0.0291(11) 0.0246(10) 0.0010(8) 0.0102(8) 0.0038(8)
C14 0.0444(12) 0.0414(13) 0.0372(12) 0.0090(10) 0.0211(10) 0.0033(10)
C15 0.0318(11) 0.0376(12) 0.0337(11) 0.0057(9) 0.0081(9) 0.0085(9)
C16 0.0581(15) 0.0445(14) 0.0254(11) 0.0007(10) 0.0081(10) 0.0114(11)
C17 0.0377(12) 0.0242(11) 0.0431(13) -0.0060(9) 0.0108(10) 0.0035(9)
C18 0.109(5) 0.036(3) 0.117(5) -0.001(3) 0.087(4) 0.014(3)
C19 0.139(6) 0.023(2) 0.052(3) -0.004(2) 0.013(3) 0.019(3)
C20 0.049(3) 0.036(3) 0.136(7) -0.041(4) 0.016(3) -0.003(2)
C21 0.0254(9) 0.0220(10) 0.0302(10) 0.0059(8) 0.0130(8) 0.0011(7)
C22 0.0348(10) 0.0280(11) 0.0242(10) 0.0020(8) 0.0133(8) -0.0010(8)
C23 0.0316(10) 0.0281(11) 0.0231(10) 0.0036(8) 0.0098(8) 0.0001(8)
C24 0.0347(11) 0.0320(11) 0.0312(11) -0.0059(8) 0.0163(9) 0.0010(9)
C25 0.0260(9) 0.0249(10) 0.0303(10) -0.0016(8) 0.0105(8) -0.0034(8)
C26 0.0278(9) 0.0221(10) 0.0312(10) 0.0035(8) 0.0154(8) -0.0007(8)
C27 0.0270(10) 0.0216(9) 0.0280(10) 0.0055(8) 0.0120(8) 0.0012(8)
C28 0.0292(10) 0.0209(10) 0.0340(11) 0.0044(8) 0.0166(8) 0.0019(8)
C29 0.0295(10) 0.0269(10) 0.0401(12) 0.0065(9) 0.0200(9) 0.0037(8)
C30 0.0251(10) 0.0279(11) 0.0379(11) 0.0085(9) 0.0138(9) -0.0005(8)
C31 0.0299(10) 0.0240(10) 0.0290(10) 0.0040(8) 0.0115(8) -0.0022(8)
C32 0.0317(10) 0.0342(11) 0.0333(11) -0.0013(9) 0.0179(9) 0.0035(9)
C33 0.0437(13) 0.0509(14) 0.0350(12) 0.0071(10) 0.0203(10) 0.0101(11)
C34 0.0392(12) 0.0407(13) 0.0430(13) -0.0102(10) 0.0198(10) -0.0023(10)
C35 0.0419(12) 0.0462(14) 0.0433(13) -0.0026(10) 0.0259(11) 0.0073(10)
C36 0.0248(10) 0.0372(12) 0.0436(12) 0.0108(10) 0.0133(9) 0.0034(9)
C37 0.0270(11) 0.0554(15) 0.0446(13) 0.0069(11) 0.0035(10) 0.0035(10)
C38 0.0312(12) 0.0443(14) 0.0735(18) 0.0175(13) 0.0143(12) 0.0092(10)
C39 0.0292(11) 0.0661(17) 0.0584(16) 0.0116(13) 0.0187(11) -0.0029(11)
C18A 0.049(4) 0.048(5) 0.151(9) -0.042(5) 0.038(5) 0.008(3)
C19A 0.109(7) 0.021(3) 0.136(8) -0.017(4) 0.073(7) -0.012(4)
C20A 0.176(14) 0.031(5) 0.056(6) -0.025(4) -0.017(7) 0.032(7)

loop_
_atom_type_symbol
_atom_type_description
_atom_type_scat_dispersion_real
_atom_type_scat_dispersion_imag
_atom_type_scat_source
C C 0.0033 0.0016 'International Tables Vol C Tables 4.2.6.8 and 6.1.1.4'
H H 0.0000 0.0000 'International Tables Vol C Tables 4.2.6.8 and 6.1.1.4'
O O 0.0106 0.0060 'International Tables Vol C Tables 4.2.6.8 and 6.1.1.4'
N N 0.0061 0.0033 'International Tables Vol C Tables 4.2.6.8 and 6.1.1.4'
Ti Ti 0.2776 0.4457 'International Tables Vol C Tables 4.2.6.8 and 6.1.1.4'

loop_
_geom_angle_atom_site_label_1
_geom_angle_atom_site_label_2
_geom_angle_atom_site_label_3
_geom_angle
_geom_angle_site_symmetry_1
_geom_angle_site_symmetry_3
_geom_angle_publ_flag
O2 Ti1 O1 92.71(6) . . ?
O2 Ti1 O3 95.88(6) . . ?
O1 Ti1 O3 108.65(6) . . ?
O2 Ti1 O4 170.63(6) . . ?
O1 Ti1 O4 91.97(6) . . ?
O3 Ti1 O4 90.30(5) . . ?
O2 Ti1 N1 85.68(6) . . ?
O1 Ti1 N1 168.43(6) . . ?
O3 Ti1 N1 82.92(6) . . ?
O4 Ti1 N1 88.11(6) . . ?
O2 Ti1 N2 89.65(6) . . ?
O1 Ti1 N2 93.69(6) . . ?
O3 Ti1 N2 156.64(6) . . ?
O4 Ti1 N2 81.96(6) . . ?
N1 Ti1 N2 74.87(6) . . ?
C4 O1 Ti1 130.95(12) . . ?
C21 N1 C22 119.10(16) . . ?
C21 N1 Ti1 126.27(13) . . ?
C22 N1 Ti1 114.57(12) . . ?
O2 C1 C3 108.88(16) . . ?
O2 C1 C2 110.64(16) . . ?
C3 C1 C2 111.70(18) . . ?
O2 C1 H1 108.5 . . ?
C3 C1 H1 108.5 . . ?
C2 C1 H1 108.5 . . ?
C1 O2 Ti1 153.14(12) . . ?
C23 N2 C24 109.76(15) . . ?
C23 N2 C25 109.95(14) . . ?
C24 N2 C25 106.70(15) . . ?
C23 N2 Ti1 110.55(11) . . ?
C24 N2 Ti1 110.04(11) . . ?
C25 N2 Ti1 109.77(11) . . ?
C1 C2 H2A 109.5 . . ?
C1 C2 H2B 109.5 . . ?
H2A C2 H2B 109.5 . . ?
C1 C2 H2C 109.5 . . ?
H2A C2 H2C 109.5 . . ?
H2B C2 H2C 109.5 . . ?
C7 O3 Ti1 136.40(11) . . ?
C1 C3 H3A 109.5 . . ?
C1 C3 H3B 109.5 . . ?
H3A C3 H3B 109.5 . . ?
C1 C3 H3C 109.5 . . ?
H3A C3 H3C 109.5 . . ?
H3B C3 H3C 109.5 . . ?
C27 O4 Ti1 143.19(12) . . ?
O1 C4 C5 109.51(19) . . ?
O1 C4 C6 108.86(18) . . ?
C5 C4 C6 113.0(2) . . ?
O1 C4 H4 108.5 . . ?
C5 C4 H4 108.5 . . ?
C6 C4 H4 108.5 . . ?
C4 C5 H5A 109.5 . . ?
C4 C5 H5B 109.5 . . ?
H5A C5 H5B 109.5 . . ?
C4 C5 H5C 109.5 . . ?
H5A C5 H5C 109.5 . . ?
H5B C5 H5C 109.5 . . ?
C4 C6 H6A 109.5 . . ?
C4 C6 H6B 109.5 . . ?
H6A C6 H6B 109.5 . . ?
C4 C6 H6C 109.5 . . ?
H6A C6 H6C 109.5 . . ?
H6B C6 H6C 109.5 . . ?
O3 C7 C12 120.78(16) . . ?
O3 C7 C8 120.67(16) . . ?
C12 C7 C8 118.55(17) . . ?
C9 C8 C7 117.44(17) . . ?
C9 C8 C13 121.30(17) . . ?
C7 C8 C13 121.24(17) . . ?
C8 C9 C10 124.91(18) . . ?
C8 C9 H9 117.5 . . ?
C10 C9 H9 117.5 . . ?
C11 C10 C9 116.33(18) . . ?
C11 C10 C17 122.59(18) . . ?
C9 C10 C17 121.06(18) . . ?
C10 C11 C12 121.73(18) . . ?
C10 C11 H11 119.1 . . ?
C12 C11 H11 119.1 . . ?
C11 C12 C7 120.69(18) . . ?
C11 C12 C21 116.62(17) . . ?
C7 C12 C21 122.69(17) . . ?
C14 C13 C16 107.77(18) . . ?
C14 C13 C15 109.88(18) . . ?
C16 C13 C15 107.18(17) . . ?
C14 C13 C8 110.28(16) . . ?
C16 C13 C8 111.78(17) . . ?
C15 C13 C8 109.88(16) . . ?
C13 C14 H14A 109.5 . . ?
C13 C14 H14B 109.5 . . ?
H14A C14 H14B 109.5 . . ?
C13 C14 H14C 109.5 . . ?
H14A C14 H14C 109.5 . . ?
H14B C14 H14C 109.5 . . ?
C13 C15 H15A 109.5 . . ?
C13 C15 H15B 109.5 . . ?
H15A C15 H15B 109.5 . . ?
C13 C15 H15C 109.5 . . ?
H15A C15 H15C 109.5 . . ?
H15B C15 H15C 109.5 . . ?
C13 C16 H16A 109.5 . . ?
C13 C16 H16B 109.5 . . ?
H16A C16 H16B 109.5 . . ?
C13 C16 H16C 109.5 . . ?
H16A C16 H16C 109.5 . . ?
H16B C16 H16C 109.5 . . ?
C20A C17 C19 128.5(4) . . ?
C20A C17 C18A 116.2(7) . . ?
C19 C17 C18A 53.4(5) . . ?
C20A C17 C20 42.8(6) . . ?
C19 C17 C20 109.6(5) . . ?
C18A C17 C20 142.0(4) . . ?
C20A C17 C10 115.7(4) . . ?
C19 C17 C10 115.0(2) . . ?
C18A C17 C10 108.1(3) . . ?
C20 C17 C10 109.9(3) . . ?
C20A C17 C18 64.0(7) . . ?
C19 C17 C18 108.3(4) . . ?
C18A C17 C18 59.9(5) . . ?
C20 C17 C18 106.3(4) . . ?
C10 C17 C18 107.4(2) . . ?
C20A C17 C19A 106.6(7) . . ?
C19 C17 C19A 49.3(4) . . ?
C18A C17 C19A 102.5(6) . . ?
C20 C17 C19A 68.0(5) . . ?
C10 C17 C19A 106.4(3) . . ?
C18 C17 C19A 145.4(3) . . ?
C17 C18 H18A 109.5 . . ?
C17 C18 H18B 109.5 . . ?
C17 C18 H18C 109.5 . . ?
C17 C19 H19A 109.5 . . ?
C17 C19 H19B 109.5 . . ?
C17 C19 H19C 109.5 . . ?
C17 C20 H20A 109.5 . . ?
C17 C20 H20B 109.5 . . ?
C17 C20 H20C 109.5 . . ?
N1 C21 C12 125.24(17) . . ?
N1 C21 H21 120.5(12) . . ?
C12 C21 H21 114.2(12) . . ?
N1 C22 C23 106.05(15) . . ?
N1 C22 H22A 110.5 . . ?
C23 C22 H22A 110.5 . . ?
N1 C22 H22B 110.5 . . ?
C23 C22 H22B 110.5 . . ?
H22A C22 H22B 108.7 . . ?
N2 C23 C22 110.34(15) . . ?
N2 C23 H23A 109.6 . . ?
C22 C23 H23A 109.6 . . ?
N2 C23 H23B 109.6 . . ?
C22 C23 H23B 109.6 . . ?
H23A C23 H23B 108.1 . . ?
N2 C24 H24A 109.5 . . ?
N2 C24 H24B 109.5 . . ?
H24A C24 H24B 109.5 . . ?
N2 C24 H24C 109.5 . . ?
H24A C24 H24C 109.5 . . ?
H24B C24 H24C 109.5 . . ?
N2 C25 C26 116.14(15) . . ?
N2 C25 H25A 108.3 . . ?
C26 C25 H25A 108.3 . . ?
N2 C25 H25B 108.3 . . ?
C26 C25 H25B 108.3 . . ?
H25A C25 H25B 107.4 . . ?
C31 C26 C27 120.70(18) . . ?
C31 C26 C25 119.35(17) . . ?
C27 C26 C25 119.76(16) . . ?
O4 C27 C26 119.30(17) . . ?
O4 C27 C28 121.67(17) . . ?
C26 C27 C28 119.02(17) . . ?
C29 C28 C27 117.09(18) . . ?
C29 C28 C32 121.52(17) . . ?
C27 C28 C32 121.29(16) . . ?
C30 C29 C28 124.95(19) . . ?
C30 C29 H29 117.5 . . ?
C28 C29 H29 117.5 . . ?
C29 C30 C31 116.32(17) . . ?
C29 C30 C36 120.01(18) . . ?
C31 C30 C36 123.66(19) . . ?
C26 C31 C30 121.52(19) . . ?
C26 C31 H31 119.2 . . ?
C30 C31 H31 119.2 . . ?
C28 C32 C34 110.78(17) . . ?
C28 C32 C35 111.94(17) . . ?
C34 C32 C35 107.92(18) . . ?
C28 C32 C33 108.39(17) . . ?
C34 C32 C33 110.68(18) . . ?
C35 C32 C33 107.08(17) . . ?
C32 C33 H33A 109.5 . . ?
C32 C33 H33B 109.5 . . ?
H33A C33 H33B 109.5 . . ?
C32 C33 H33C 109.5 . . ?
H33A C33 H33C 109.5 . . ?
H33B C33 H33C 109.5 . . ?
C32 C34 H34A 109.5 . . ?
C32 C34 H34B 109.5 . . ?
H34A C34 H34B 109.5 . . ?
C32 C34 H34C 109.5 . . ?
H34A C34 H34C 109.5 . . ?
H34B C34 H34C 109.5 . . ?
C32 C35 H35A 109.5 . . ?
C32 C35 H35B 109.5 . . ?
H35A C35 H35B 109.5 . . ?
C32 C35 H35C 109.5 . . ?
H35A C35 H35C 109.5 . . ?
H35B C35 H35C 109.5 . . ?
C37 C36 C38 108.44(19) . . ?
C37 C36 C30 112.13(18) . . ?
C38 C36 C30 109.22(17) . . ?
C37 C36 C39 108.72(19) . . ?
C38 C36 C39 108.6(2) . . ?
C30 C36 C39 109.64(18) . . ?
C36 C37 H37A 109.5 . . ?
C36 C37 H37B 109.5 . . ?
H37A C37 H37B 109.5 . . ?
C36 C37 H37C 109.5 . . ?
H37A C37 H37C 109.5 . . ?
H37B C37 H37C 109.5 . . ?
C36 C38 H38A 109.5 . . ?
C36 C38 H38B 109.5 . . ?
H38A C38 H38B 109.5 . . ?
C36 C38 H38C 109.5 . . ?
H38A C38 H38C 109.5 . . ?
H38B C38 H38C 109.5 . . ?
C36 C39 H39A 109.5 . . ?
C36 C39 H39B 109.5 . . ?
H39A C39 H39B 109.5 . . ?
C36 C39 H39C 109.5 . . ?
H39A C39 H39C 109.5 . . ?
H39B C39 H39C 109.5 . . ?
C17 C18A H18D 109.5 . . ?
C17 C18A H18E 109.5 . . ?
H18D C18A H18E 109.5 . . ?
C17 C18A H18F 109.5 . . ?
H18D C18A H18F 109.5 . . ?
H18E C18A H18F 109.5 . . ?
C17 C19A H19D 109.5 . . ?
C17 C19A H19E 109.5 . . ?
H19D C19A H19E 109.5 . . ?
C17 C19A H19F 109.5 . . ?
H19D C19A H19F 109.5 . . ?
H19E C19A H19F 109.5 . . ?
C17 C20A H20D 109.5 . . ?
C17 C20A H20E 109.5 . . ?
H20D C20A H20E 109.5 . . ?
C17 C20A H20F 109.5 . . ?
H20D C20A H20F 109.5 . . ?
H20E C20A H20F 109.5 . . ?

loop_
_geom_bond_atom_site_label_1
_geom_bond_atom_site_label_2
_geom_bond_distance
_geom_bond_site_symmetry_2
_geom_bond_publ_flag
Ti1 O2 1.8274(13) . ?
Ti1 O1 1.8410(13) . ?
Ti1 O3 1.9032(12) . ?
Ti1 O4 1.9405(13) . ?
Ti1 N1 2.1972(16) . ?
Ti1 N2 2.3053(16) . ?
O1 C4 1.420(2) . ?
N1 C21 1.280(2) . ?
N1 C22 1.467(2) . ?
C1 O2 1.412(2) . ?
C1 C3 1.520(3) . ?
C1 C2 1.516(3) . ?
C1 H1 1.0000 . ?
N2 C23 1.489(2) . ?
N2 C24 1.487(2) . ?
N2 C25 1.496(2) . ?
C2 H2A 0.9800 . ?
C2 H2B 0.9800 . ?
C2 H2C 0.9800 . ?
O3 C7 1.330(2) . ?
C3 H3A 0.9800 . ?
C3 H3B 0.9800 . ?
C3 H3C 0.9800 . ?
O4 C27 1.333(2) . ?
C4 C5 1.504(3) . ?
C4 C6 1.521(3) . ?
C4 H4 1.0000 . ?
C5 H5A 0.9800 . ?
C5 H5B 0.9800 . ?
C5 H5C 0.9800 . ?
C6 H6A 0.9800 . ?
C6 H6B 0.9800 . ?
C6 H6C 0.9800 . ?
C7 C12 1.415(3) . ?
C7 C8 1.422(3) . ?
C8 C9 1.389(3) . ?
C8 C13 1.537(3) . ?
C9 C10 1.405(3) . ?
C9 H9 0.9500 . ?
C10 C11 1.379(3) . ?
C10 C17 1.531(3) . ?
C11 C12 1.403(3) . ?
C11 H11 0.9500 . ?
C12 C21 1.450(3) . ?
C13 C14 1.534(3) . ?
C13 C16 1.535(3) . ?
C13 C15 1.536(3) . ?
C14 H14A 0.9800 . ?
C14 H14B 0.9800 . ?
C14 H14C 0.9800 . ?
C15 H15A 0.9800 . ?
C15 H15B 0.9800 . ?
C15 H15C 0.9800 . ?
C16 H16A 0.9800 . ?
C16 H16B 0.9800 . ?
C16 H16C 0.9800 . ?
C17 C20A 1.423(9) . ?
C17 C19 1.472(5) . ?
C17 C18A 1.487(7) . ?
C17 C20 1.513(6) . ?
C17 C18 1.585(5) . ?
C17 C19A 1.635(9) . ?
C18 H18A 0.9800 . ?
C18 H18B 0.9800 . ?
C18 H18C 0.9800 . ?
C19 H19A 0.9800 . ?
C19 H19B 0.9800 . ?
C19 H19C 0.9800 . ?
C20 H20A 0.9800 . ?
C20 H20B 0.9800 . ?
C20 H20C 0.9800 . ?
C21 H21 0.96(2) . ?
C22 C23 1.514(3) . ?
C22 H22A 0.9900 . ?
C22 H22B 0.9900 . ?
C23 H23A 0.9900 . ?
C23 H23B 0.9900 . ?
C24 H24A 0.9800 . ?
C24 H24B 0.9800 . ?
C24 H24C 0.9800 . ?
C25 C26 1.508(3) . ?
C25 H25A 0.9900 . ?
C25 H25B 0.9900 . ?
C26 C31 1.397(3) . ?
C26 C27 1.404(3) . ?
C27 C28 1.425(3) . ?
C28 C29 1.396(3) . ?
C28 C32 1.536(3) . ?
C29 C30 1.390(3) . ?
C29 H29 0.9500 . ?
C30 C31 1.398(3) . ?
C30 C36 1.536(3) . ?
C31 H31 0.9500 . ?
C32 C34 1.533(3) . ?
C32 C35 1.539(3) . ?
C32 C33 1.541(3) . ?
C33 H33A 0.9800 . ?
C33 H33B 0.9800 . ?
C33 H33C 0.9800 . ?
C34 H34A 0.9800 . ?
C34 H34B 0.9800 . ?
C34 H34C 0.9800 . ?
C35 H35A 0.9800 . ?
C35 H35B 0.9800 . ?
C35 H35C 0.9800 . ?
C36 C37 1.527(3) . ?
C36 C38 1.533(3) . ?
C36 C39 1.538(3) . ?
C37 H37A 0.9800 . ?
C37 H37B 0.9800 . ?
C37 H37C 0.9800 . ?
C38 H38A 0.9800 . ?
C38 H38B 0.9800 . ?
C38 H38C 0.9800 . ?
C39 H39A 0.9800 . ?
C39 H39B 0.9800 . ?
C39 H39C 0.9800 . ?
C18A H18D 0.9800 . ?
C18A H18E 0.9800 . ?
C18A H18F 0.9800 . ?
C19A H19D 0.9800 . ?
C19A H19E 0.9800 . ?
C19A H19F 0.9800 . ?
C20A H20D 0.9800 . ?
C20A H20E 0.9800 . ?
C20A H20F 0.9800 . ?
